data_4026244
loop_
_publ_author_name
'Andrew G. Lohse'
'Richard P. Hsung'
'Mitchell D. Leider'
'Sunil K. Ghosh'

_publ_section_title
;
 Developing a Diastereoselective Intramolecular [4 + 3] Cycloaddition of
 Nitrogen-Stabilized Oxyallyl Cations Derived from N-Sulfonyl-Substituted
 Allenamides
;
_journal_name_full 'Journal of Organic Chemistry'
_journal_page_first 3246
_journal_page_last 3257
_journal_paper_doi 10.1021/jo200147h
_journal_volume 76
_journal_year 2011
_chemical_formula_moiety 'C15 H14 N2 O6 S'
_chemical_formula_sum 'C15 H14 N2 O6 S'
_chemical_formula_weight 350.34
_chemical_name_common 10149
_chemical_name_systematic
; 
 ? 
;
_space_group_IT_number 14
_symmetry_cell_setting monoclinic
_symmetry_space_group_name_Hall '-P 2ybc'
_symmetry_space_group_name_H-M 'P 1 21/c 1'
_atom_sites_solution_hydrogens geom
_atom_sites_solution_primary direct
_atom_sites_solution_secondary difmap
_audit_creation_method SHELXL-97
_cell_angle_alpha 90.00
_cell_angle_beta 93.7000(10)
_cell_angle_gamma 90.00
_cell_formula_units_Z 4
_cell_length_a 19.4943(14)
_cell_length_b 7.1177(5)
_cell_length_c 10.3329(7)
_cell_measurement_reflns_used 3663
_cell_measurement_temperature 123(2)
_cell_measurement_theta_max 27.48
_cell_measurement_theta_min 2.97
_cell_volume 1430.75(17)
_computing_cell_refinement 'SAINT, Bruker'
_computing_data_collection 'SMART, Bruker'
_computing_data_reduction 'SAINT, Bruker'
_computing_molecular_graphics 'SHELXTL, Bruker'
_computing_structure_refinement 'SHELXL-97 (Sheldrick, 1997)'
_computing_structure_solution 'SHELXS-97 (Sheldrick, 1990)'
_diffrn_ambient_temperature 123(2)
_diffrn_measured_fraction_theta_full 0.998
_diffrn_measured_fraction_theta_max 0.998
_diffrn_measurement_device_type 'Bruker SMART Platform CCD'
_diffrn_measurement_method 'area detector, omega scans per phi'
_diffrn_radiation_monochromator graphite
_diffrn_radiation_source 'normal-focus sealed tube'
_diffrn_radiation_type MoK\a
_diffrn_radiation_wavelength 0.71073
_diffrn_reflns_av_R_equivalents 0.0382
_diffrn_reflns_av_sigmaI/netI 0.0295
_diffrn_reflns_limit_h_max 24
_diffrn_reflns_limit_h_min -25
_diffrn_reflns_limit_k_max 9
_diffrn_reflns_limit_k_min -9
_diffrn_reflns_limit_l_max 13
_diffrn_reflns_limit_l_min -13
_diffrn_reflns_number 16362
_diffrn_reflns_theta_full 27.50
_diffrn_reflns_theta_max 27.50
_diffrn_reflns_theta_min 1.05
_exptl_absorpt_coefficient_mu 0.265
_exptl_absorpt_correction_T_max 0.9740
_exptl_absorpt_correction_T_min 0.8790
_exptl_absorpt_correction_type multi-scan
_exptl_absorpt_process_details 'SADABS, R. Blessing, 1995'
_exptl_crystal_colour yellow-green
_exptl_crystal_density_diffrn 1.626
_exptl_crystal_description plate
_exptl_crystal_F_000 728
_exptl_crystal_size_max 0.50
_exptl_crystal_size_mid 0.20
_exptl_crystal_size_min 0.10
_refine_diff_density_max 0.482
_refine_diff_density_min -0.341
_refine_diff_density_rms 0.064
_refine_ls_extinction_method none
_refine_ls_goodness_of_fit_ref 1.038
_refine_ls_hydrogen_treatment constr
_refine_ls_matrix_type full
_refine_ls_number_parameters 217
_refine_ls_number_reflns 3287
_refine_ls_number_restraints 0
_refine_ls_restrained_S_all 1.038
_refine_ls_R_factor_all 0.0509
_refine_ls_R_factor_gt 0.0385
_refine_ls_shift/su_max 0.000
_refine_ls_shift/su_mean 0.000
_refine_ls_structure_factor_coef Fsqd
_refine_ls_weighting_details 'calc w=1/[\s^2^(Fo^2^)+(0.0450P)^2^+1.4215P] where P=(Fo^2^+2Fc^2^)/3'
_refine_ls_weighting_scheme calc
_refine_ls_wR_factor_gt 0.0917
_refine_ls_wR_factor_ref 0.1032
_reflns_number_gt 2705
_reflns_number_total 3287
_reflns_threshold_expression >2sigma(I)
_cod_data_source_file jo200147h_si_003.cif
_cod_data_source_block 10149m1
_cod_database_code 4026244

loop_
_symmetry_equiv_pos_as_xyz
'x, y, z'
'-x, y+1/2, -z+1/2'
'-x, -y, -z'
'x, -y-1/2, z-1/2'

loop_
_atom_site_label
_atom_site_type_symbol
_atom_site_fract_x
_atom_site_fract_y
_atom_site_fract_z
_atom_site_U_iso_or_equiv
_atom_site_adp_type
_atom_site_occupancy
_atom_site_symmetry_multiplicity
_atom_site_calc_flag
_atom_site_refinement_flags
S1 S 0.29096(2) 0.37667(6) 0.19755(4) 0.01649(13) Uani 1 1 d .
O1 O 0.07846(7) 0.60280(19) -0.01555(13) 0.0192(3) Uani 1 1 d .
O2 O 0.09696(7) 0.3356(2) 0.25945(14) 0.0246(3) Uani 1 1 d .
O3 O 0.28611(7) 0.4610(2) 0.32297(12) 0.0210(3) Uani 1 1 d .
O4 O 0.31382(7) 0.1871(2) 0.18589(14) 0.0253(3) Uani 1 1 d .
O5 O 0.44876(7) 1.0504(2) -0.10993(14) 0.0245(3) Uani 1 1 d .
O6 O 0.50027(8) 0.8101(2) -0.18865(15) 0.0304(4) Uani 1 1 d .
N1 N 0.21368(8) 0.3881(2) 0.12528(15) 0.0157(3) Uani 1 1 d .
N2 N 0.45903(8) 0.8808(2) -0.11843(15) 0.0200(3) Uani 1 1 d .
C1 C 0.20587(10) 0.3483(3) -0.01615(18) 0.0207(4) Uani 1 1 d .
H1A H 0.1662 0.2643 -0.0369 0.025 Uiso 1 1 calc R
H1B H 0.2479 0.2890 -0.0464 0.025 Uiso 1 1 calc R
C2 C 0.19400(10) 0.5414(3) -0.07816(18) 0.0206(4) Uani 1 1 d .
H2A H 0.2381 0.6078 -0.0868 0.025 Uiso 1 1 calc R
H2B H 0.1696 0.5303 -0.1648 0.025 Uiso 1 1 calc R
C3 C 0.15010(9) 0.6428(3) 0.01591(17) 0.0165(4) Uani 1 1 d .
C4 C 0.15051(11) 0.8533(3) 0.03308(19) 0.0219(4) Uani 1 1 d .
H4A H 0.1881 0.9350 0.0212 0.026 Uiso 1 1 calc R
C5 C 0.08907(11) 0.9033(3) 0.06765(19) 0.0241(4) Uani 1 1 d .
H5A H 0.0753 1.0273 0.0882 0.029 Uiso 1 1 calc R
C6 C 0.04412(10) 0.7296(3) 0.06902(19) 0.0213(4) Uani 1 1 d .
H6A H -0.0040 0.7570 0.0349 0.026 Uiso 1 1 calc R
C7 C 0.04580(10) 0.6326(3) 0.20312(18) 0.0197(4) Uani 1 1 d .
H7A H 0.0536 0.7274 0.2726 0.024 Uiso 1 1 calc R
H7B H 0.0012 0.5702 0.2146 0.024 Uiso 1 1 calc R
C8 C 0.10322(9) 0.4885(3) 0.21191(17) 0.0160(4) Uani 1 1 d .
C9 C 0.17002(9) 0.5487(2) 0.15147(17) 0.0138(3) Uani 1 1 d .
H9A H 0.1959 0.6400 0.2097 0.017 Uiso 1 1 calc R
C10 C 0.34451(9) 0.5218(3) 0.10766(18) 0.0167(4) Uani 1 1 d .
C11 C 0.38089(9) 0.4452(3) 0.00871(18) 0.0192(4) Uani 1 1 d .
H11A H 0.3795 0.3139 -0.0075 0.023 Uiso 1 1 calc R
C12 C 0.41924(10) 0.5625(3) -0.06600(18) 0.0195(4) Uani 1 1 d .
H12A H 0.4448 0.5135 -0.1335 0.023 Uiso 1 1 calc R
C13 C 0.41902(9) 0.7535(3) -0.03903(17) 0.0169(4) Uani 1 1 d .
C14 C 0.38325(9) 0.8322(3) 0.05860(18) 0.0183(4) Uani 1 1 d .
H14A H 0.3845 0.9638 0.0739 0.022 Uiso 1 1 calc R
C15 C 0.34550(9) 0.7145(3) 0.13358(18) 0.0176(4) Uani 1 1 d .
H15A H 0.3206 0.7642 0.2018 0.021 Uiso 1 1 calc R

loop_
_atom_site_aniso_label
_atom_site_aniso_U_11
_atom_site_aniso_U_22
_atom_site_aniso_U_33
_atom_site_aniso_U_23
_atom_site_aniso_U_13
_atom_site_aniso_U_12
S1 0.0156(2) 0.0164(2) 0.0177(2) 0.00489(17) 0.00294(16) 0.00205(17)
O1 0.0178(7) 0.0230(7) 0.0166(6) -0.0012(5) -0.0010(5) 0.0022(5)
O2 0.0232(7) 0.0220(7) 0.0291(8) 0.0087(6) 0.0057(6) -0.0006(6)
O3 0.0192(7) 0.0283(8) 0.0157(6) 0.0048(6) 0.0014(5) -0.0007(6)
O4 0.0238(7) 0.0194(7) 0.0334(8) 0.0084(6) 0.0075(6) 0.0060(6)
O5 0.0254(7) 0.0196(7) 0.0286(8) 0.0053(6) 0.0023(6) -0.0028(6)
O6 0.0318(8) 0.0328(9) 0.0285(8) -0.0033(7) 0.0169(7) -0.0054(7)
N1 0.0165(7) 0.0145(7) 0.0162(7) -0.0019(6) 0.0015(6) 0.0018(6)
N2 0.0187(8) 0.0247(9) 0.0164(8) 0.0013(7) 0.0003(6) -0.0037(6)
C1 0.0228(10) 0.0212(10) 0.0182(9) -0.0061(7) 0.0022(7) 0.0021(8)
C2 0.0218(9) 0.0257(10) 0.0148(8) 0.0000(8) 0.0031(7) 0.0006(8)
C3 0.0178(9) 0.0178(9) 0.0138(8) 0.0018(7) -0.0002(7) 0.0007(7)
C4 0.0305(11) 0.0162(9) 0.0188(9) 0.0050(7) -0.0007(8) -0.0005(8)
C5 0.0326(11) 0.0167(10) 0.0229(10) 0.0036(8) 0.0001(8) 0.0057(8)
C6 0.0206(9) 0.0238(10) 0.0195(9) 0.0010(8) 0.0003(7) 0.0075(8)
C7 0.0176(9) 0.0227(10) 0.0188(9) -0.0001(8) 0.0012(7) 0.0013(7)
C8 0.0165(9) 0.0187(9) 0.0128(8) -0.0016(7) -0.0005(7) -0.0005(7)
C9 0.0143(8) 0.0139(8) 0.0133(8) -0.0002(7) 0.0003(6) 0.0016(7)
C10 0.0134(8) 0.0195(9) 0.0173(9) 0.0046(7) 0.0014(7) 0.0006(7)
C11 0.0190(9) 0.0178(9) 0.0210(9) 0.0004(7) 0.0038(7) 0.0038(7)
C12 0.0187(9) 0.0221(10) 0.0183(9) -0.0013(7) 0.0046(7) 0.0029(7)
C13 0.0143(8) 0.0209(9) 0.0155(8) 0.0024(7) -0.0002(7) -0.0013(7)
C14 0.0176(9) 0.0170(9) 0.0202(9) -0.0015(7) 0.0003(7) 0.0001(7)
C15 0.0170(9) 0.0197(9) 0.0162(9) -0.0014(7) 0.0019(7) 0.0011(7)

loop_
_atom_type_symbol
_atom_type_description
_atom_type_scat_dispersion_real
_atom_type_scat_dispersion_imag
_atom_type_scat_source
C C 0.0033 0.0016 'International Tables Vol C Tables 4.2.6.8 and 6.1.1.4'
H H 0.0000 0.0000 'International Tables Vol C Tables 4.2.6.8 and 6.1.1.4'
N N 0.0061 0.0033 'International Tables Vol C Tables 4.2.6.8 and 6.1.1.4'
O O 0.0106 0.0060 'International Tables Vol C Tables 4.2.6.8 and 6.1.1.4'
S S 0.1246 0.1234 'International Tables Vol C Tables 4.2.6.8 and 6.1.1.4'

loop_
_geom_angle_atom_site_label_1
_geom_angle_atom_site_label_2
_geom_angle_atom_site_label_3
_geom_angle
O4 S1 O3 120.65(9)
O4 S1 N1 106.91(9)
O3 S1 N1 106.14(8)
O4 S1 C10 107.98(9)
O3 S1 C10 107.72(9)
N1 S1 C10 106.69(8)
C3 O1 C6 102.67(14)
C9 N1 C1 107.89(14)
C9 N1 S1 118.92(12)
C1 N1 S1 118.10(12)
O6 N2 O5 124.24(17)
O6 N2 C13 117.81(16)
O5 N2 C13 117.95(16)
N1 C1 C2 104.12(15)
N1 C1 H1A 110.9
C2 C1 H1A 110.9
N1 C1 H1B 110.9
C2 C1 H1B 110.9
H1A C1 H1B 109.0
C3 C2 C1 103.62(15)
C3 C2 H2A 111.0
C1 C2 H2A 111.0
C3 C2 H2B 111.0
C1 C2 H2B 111.0
H2A C2 H2B 109.0
O1 C3 C4 102.73(15)
O1 C3 C2 109.85(15)
C4 C3 C2 123.26(17)
O1 C3 C9 107.19(14)
C4 C3 C9 108.55(15)
C2 C3 C9 104.46(14)
C5 C4 C3 107.55(18)
C5 C4 H4A 126.2
C3 C4 H4A 126.2
C4 C5 C6 108.52(17)
C4 C5 H5A 125.7
C6 C5 H5A 125.7
O1 C6 C5 102.26(15)
O1 C6 C7 106.15(15)
C5 C6 C7 113.17(16)
O1 C6 H6A 111.6
C5 C6 H6A 111.6
C7 C6 H6A 111.6
C8 C7 C6 109.18(15)
C8 C7 H7A 109.8
C6 C7 H7A 109.8
C8 C7 H7B 109.8
C6 C7 H7B 109.8
H7A C7 H7B 108.3
O2 C8 C7 122.84(17)
O2 C8 C9 121.85(17)
C7 C8 C9 115.29(15)
N1 C9 C8 112.04(15)
N1 C9 C3 106.30(14)
C8 C9 C3 108.17(14)
N1 C9 H9A 110.1
C8 C9 H9A 110.1
C3 C9 H9A 110.1
C11 C10 C15 121.57(17)
C11 C10 S1 120.10(15)
C15 C10 S1 118.21(14)
C12 C11 C10 119.43(18)
C12 C11 H11A 120.3
C10 C11 H11A 120.3
C11 C12 C13 117.94(17)
C11 C12 H12A 121.0
C13 C12 H12A 121.0
C14 C13 C12 123.50(17)
C14 C13 N2 117.78(17)
C12 C13 N2 118.72(16)
C13 C14 C15 118.36(18)
C13 C14 H14A 120.8
C15 C14 H14A 120.8
C14 C15 C10 119.19(17)
C14 C15 H15A 120.4
C10 C15 H15A 120.4

loop_
_geom_bond_atom_site_label_1
_geom_bond_atom_site_label_2
_geom_bond_distance
S1 O4 1.4285(15)
S1 O3 1.4368(14)
S1 N1 1.6398(16)
S1 C10 1.7733(18)
O1 C3 1.442(2)
O1 C6 1.450(2)
O2 C8 1.203(2)
O5 N2 1.227(2)
O6 N2 1.225(2)
N1 C9 1.461(2)
N1 C1 1.487(2)
N2 C13 1.478(2)
C1 C2 1.528(3)
C1 H1A 0.9900
C1 H1B 0.9900
C2 C3 1.518(3)
C2 H2A 0.9900
C2 H2B 0.9900
C3 C4 1.509(3)
C3 C9 1.578(2)
C4 C5 1.321(3)
C4 H4A 0.9500
C5 C6 1.516(3)
C5 H5A 0.9500
C6 C7 1.547(3)
C6 H6A 1.0000
C7 C8 1.517(3)
C7 H7A 0.9900
C7 H7B 0.9900
C8 C9 1.541(2)
C9 H9A 1.0000
C10 C11 1.392(3)
C10 C15 1.397(3)
C11 C12 1.388(3)
C11 H11A 0.9500
C12 C13 1.388(3)
C12 H12A 0.9500
C13 C14 1.381(3)
C14 C15 1.384(3)
C14 H14A 0.9500
C15 H15A 0.9500

loop_
_geom_torsion_atom_site_label_1
_geom_torsion_atom_site_label_2
_geom_torsion_atom_site_label_3
_geom_torsion_atom_site_label_4
_geom_torsion
O4 S1 N1 C9 163.43(13)
O3 S1 N1 C9 33.45(15)
C10 S1 N1 C9 -81.23(14)
O4 S1 N1 C1 -62.69(15)
O3 S1 N1 C1 167.32(13)
C10 S1 N1 C1 52.64(15)
C9 N1 C1 C2 32.84(19)
S1 N1 C1 C2 -105.63(15)
N1 C1 C2 C3 -37.17(18)
C6 O1 C3 C4 -39.12(17)
C6 O1 C3 C2 -171.91(15)
C6 O1 C3 C9 75.16(16)
C1 C2 C3 O1 -87.19(17)
C1 C2 C3 C4 151.69(17)
C1 C2 C3 C9 27.49(18)
O1 C3 C4 C5 26.2(2)
C2 C3 C4 C5 150.57(18)
C9 C3 C4 C5 -87.08(19)
C3 C4 C5 C6 -2.6(2)
C3 O1 C6 C5 37.37(17)
C3 O1 C6 C7 -81.46(17)
C4 C5 C6 O1 -21.8(2)
C4 C5 C6 C7 92.0(2)
O1 C6 C7 C8 21.5(2)
C5 C6 C7 C8 -89.88(19)
C6 C7 C8 O2 -138.51(19)
C6 C7 C8 C9 39.6(2)
C1 N1 C9 C8 102.74(16)
S1 N1 C9 C8 -119.19(14)
C1 N1 C9 C3 -15.22(18)
S1 N1 C9 C3 122.84(13)
O2 C8 C9 N1 16.7(2)
C7 C8 C9 N1 -161.43(15)
O2 C8 C9 C3 133.55(18)
C7 C8 C9 C3 -44.6(2)
O1 C3 C9 N1 108.33(15)
C4 C3 C9 N1 -141.37(16)
C2 C3 C9 N1 -8.21(18)
O1 C3 C9 C8 -12.17(19)
C4 C3 C9 C8 98.13(17)
C2 C3 C9 C8 -128.71(15)
O4 S1 C10 C11 22.02(18)
O3 S1 C10 C11 153.80(15)
N1 S1 C10 C11 -92.59(16)
O4 S1 C10 C15 -161.94(14)
O3 S1 C10 C15 -30.16(17)
N1 S1 C10 C15 83.45(16)
C15 C10 C11 C12 0.2(3)
S1 C10 C11 C12 176.06(14)
C10 C11 C12 C13 -0.6(3)
C11 C12 C13 C14 0.6(3)
C11 C12 C13 N2 -179.41(16)
O6 N2 C13 C14 167.13(17)
O5 N2 C13 C14 -13.0(2)
O6 N2 C13 C12 -12.9(3)
O5 N2 C13 C12 167.04(17)
C12 C13 C14 C15 -0.1(3)
N2 C13 C14 C15 179.91(16)
C13 C14 C15 C10 -0.4(3)
C11 C10 C15 C14 0.4(3)
S1 C10 C15 C14 -175.63(14)
